data_7157278
loop_
_publ_author_name
'Chen, Mintao'
'Zang, Wenqing'
'Wei, Yin'
'Shi, Min'

_publ_section_title
;
 A highly efficient method for the construction of cyclopropane-containing
 dihydroindole derivatives from indolemethylenecyclopropanes with DIAD and
 DEAD.
;
_journal_issue 2
_journal_name_full 'Organic &amp; biomolecular chemistry'
_journal_page_first 333
_journal_page_last 336
_journal_paper_doi 10.1039/c9ob02520k
_journal_volume 18
_journal_year 2020
_chemical_formula_sum 'C27 H31 N3 O6 S'
_chemical_formula_weight 525.61
_space_group_crystal_system monoclinic
_space_group_IT_number 14
_space_group_name_Hall '-P 2yn'
_space_group_name_H-M_alt 'P 1 21/n 1'
_atom_sites_solution_hydrogens mixed
_audit_creation_method SHELXL-2013
_audit_update_record
;
2015-09-30 deposited with the CCDC.	2019-12-10 downloaded from the CCDC.
;
_cell_angle_alpha 90
_cell_angle_beta 104.131(3)
_cell_angle_gamma 90
_cell_formula_units_Z 4
_cell_length_a 12.7729(17)
_cell_length_b 16.694(2)
_cell_length_c 14.8793(19)
_cell_measurement_reflns_used 2854
_cell_measurement_temperature 293(2)
_cell_measurement_theta_max 43.727
_cell_measurement_theta_min 4.495
_cell_volume 3076.7(7)
_computing_cell_refinement 'Bruker SMART'
_computing_data_collection 'Bruker SMART'
_computing_data_reduction 'Bruker SHELXTL'
_computing_molecular_graphics 'Bruker SHELXTL'
_computing_publication_material 'Bruker SHELXTL'
_computing_structure_refinement 'SHELXL-2013 (Sheldrick, 2013)'
_computing_structure_solution 'Bruker SHELXTL'
_diffrn_ambient_temperature 293(2)
_diffrn_measured_fraction_theta_full 0.999
_diffrn_measured_fraction_theta_max 0.999
_diffrn_measurement_device_type 'CCD area detector'
_diffrn_measurement_method 'phi and omega scans'
_diffrn_radiation_type MoK\a
_diffrn_radiation_wavelength 0.71073
_diffrn_reflns_av_R_equivalents 0.0429
_diffrn_reflns_av_unetI/netI 0.0499
_diffrn_reflns_Laue_measured_fraction_full 0.999
_diffrn_reflns_Laue_measured_fraction_max 0.999
_diffrn_reflns_limit_h_max 14
_diffrn_reflns_limit_h_min -15
_diffrn_reflns_limit_k_max 20
_diffrn_reflns_limit_k_min -20
_diffrn_reflns_limit_l_max 15
_diffrn_reflns_limit_l_min -18
_diffrn_reflns_number 18243
_diffrn_reflns_point_group_measured_fraction_full 0.999
_diffrn_reflns_point_group_measured_fraction_max 0.999
_diffrn_reflns_theta_full 25.242
_diffrn_reflns_theta_max 26.000
_diffrn_reflns_theta_min 1.865
_exptl_absorpt_coefficient_mu 0.145
_exptl_absorpt_correction_T_max 0.7456
_exptl_absorpt_correction_T_min 0.6164
_exptl_absorpt_correction_type multi-scan
_exptl_absorpt_process_details sadabs
_exptl_crystal_colour colorless
_exptl_crystal_density_diffrn 1.135
_exptl_crystal_description prismatic
_exptl_crystal_F_000 1112
_exptl_crystal_size_max 0.210
_exptl_crystal_size_mid 0.180
_exptl_crystal_size_min 0.140
_platon_squeeze_details
;
;
_refine_diff_density_max 0.251
_refine_diff_density_min -0.173
_refine_diff_density_rms 0.043
_refine_ls_extinction_method none
_refine_ls_goodness_of_fit_ref 1.018
_refine_ls_hydrogen_treatment mixed
_refine_ls_matrix_type full
_refine_ls_number_parameters 363
_refine_ls_number_reflns 6050
_refine_ls_number_restraints 17
_refine_ls_restrained_S_all 1.024
_refine_ls_R_factor_all 0.0728
_refine_ls_R_factor_gt 0.0506
_refine_ls_shift/su_max 0.032
_refine_ls_shift/su_mean 0.001
_refine_ls_structure_factor_coef Fsqd
_refine_ls_weighting_details 'w=1/[\s^2^(Fo^2^)+(0.0771P)^2^] where P=(Fo^2^+2Fc^2^)/3'
_refine_ls_weighting_scheme calc
_refine_ls_wR_factor_gt 0.1322
_refine_ls_wR_factor_ref 0.1441
_reflns_Friedel_coverage 0.000
_reflns_number_gt 4154
_reflns_number_total 6050
_reflns_threshold_expression 'I > 2\s(I)'
_cod_data_source_file c9ob02520k2.cif
_cod_data_source_block cd15152
_cod_depositor_comments 'Adding full bibliography for 7157278--7157279.cif.'
_cod_original_sg_symbol_H-M 'P 21/n'
_cod_database_code 7157278
_shelx_space_group_comment
; 
The symmetry employed for this shelxl refinement is uniquely defined 
by the following loop, which should always be used as a source of 
symmetry information in preference to the above space-group names. 
They are only intended as comments. 
;
_shelx_estimated_absorpt_t_min 0.970
_shelx_estimated_absorpt_t_max 0.980
_shelxl_version_number 2013-4

loop_
_space_group_symop_operation_xyz
'x, y, z'
'-x+1/2, y+1/2, -z+1/2'
'-x, -y, -z'
'x-1/2, -y-1/2, z-1/2'

loop_
_atom_site_label
_atom_site_type_symbol
_atom_site_fract_x
_atom_site_fract_y
_atom_site_fract_z
_atom_site_U_iso_or_equiv
_atom_site_adp_type
_atom_site_occupancy
_atom_site_site_symmetry_order
_atom_site_calc_flag
_atom_site_refinement_flags_posn
_atom_site_refinement_flags_adp
_atom_site_refinement_flags_occupancy
_atom_site_disorder_assembly
_atom_site_disorder_group
S1 S 0.70671(4) 0.11275(3) 0.07979(4) 0.04536(18) Uani 1 1 d . . . . .
N1 N 0.83585(13) 0.12265(9) 0.07950(11) 0.0406(4) Uani 1 1 d . . . . .
N2 N 0.93795(12) 0.04143(9) 0.21524(11) 0.0368(4) Uani 1 1 d . . . . .
N3 N 1.03103(12) 0.07731(9) 0.26926(11) 0.0395(4) Uani 1 1 d . . . . .
O1 O 0.65801(12) 0.18833(9) 0.05340(11) 0.0602(4) Uani 1 1 d . . . . .
O2 O 0.70586(12) 0.07924(9) 0.16705(10) 0.0534(4) Uani 1 1 d . . . . .
O3 O 0.83443(12) -0.07051(8) 0.20056(10) 0.0496(4) Uani 1 1 d . . . . .
O4 O 0.93662(13) -0.03266(9) 0.33972(10) 0.0577(4) Uani 1 1 d . . . . .
O5 O 1.09391(12) 0.20068(9) 0.32132(12) 0.0618(4) Uani 1 1 d . . . . .
O6 O 0.91869(11) 0.16833(8) 0.30230(10) 0.0516(4) Uani 1 1 d . . . . .
C1 C 0.86703(16) 0.15331(11) -0.00010(14) 0.0422(5) Uani 1 1 d . . . . .
C2 C 0.81183(19) 0.20455(13) -0.06765(16) 0.0543(6) Uani 1 1 d . . . . .
H2 H 0.7439 0.2241 -0.0666 0.065 Uiso 1 1 calc R U . . .
C3 C 0.8612(2) 0.22591(15) -0.13705(18) 0.0669(7) Uani 1 1 d . . . . .
H3 H 0.8244 0.2590 -0.1846 0.080 Uiso 1 1 calc R U . . .
C4 C 0.9625(2) 0.19985(15) -0.13793(18) 0.0678(7) Uani 1 1 d . . . . .
H4 H 0.9931 0.2152 -0.1859 0.081 Uiso 1 1 calc R U . . .
C5 C 1.01921(19) 0.15116(13) -0.06851(16) 0.0530(6) Uani 1 1 d . . . . .
H5 H 1.0889 0.1347 -0.0680 0.064 Uiso 1 1 calc R U . . .
C6 C 0.97118(17) 0.12725(11) 0.00019(14) 0.0422(5) Uani 1 1 d . . . . .
C7 C 1.01223(16) 0.08241(11) 0.08520(14) 0.0399(5) Uani 1 1 d . . . . .
C8 C 0.91503(15) 0.05638(11) 0.11771(13) 0.0379(4) Uani 1 1 d . . . . .
H8 H 0.8877 0.0066 0.0854 0.045 Uiso 1 1 calc R U . . .
C9 C 1.12534(16) 0.05500(12) 0.23739(15) 0.0446(5) Uani 1 1 d . . . . .
C10 C 1.17997(19) -0.02168(15) 0.27526(18) 0.0622(7) Uani 1 1 d . . . . .
H10A H 1.1503 -0.0513 0.3194 0.075 Uiso 1 1 calc R U . . .
H10B H 1.2106 -0.0544 0.2343 0.075 Uiso 1 1 calc R U . . .
C11 C 1.23149(18) 0.05652(16) 0.30493(18) 0.0635(7) Uani 1 1 d . . . . .
H11A H 1.2337 0.0744 0.3674 0.076 Uiso 1 1 calc R U . . .
H11B H 1.2939 0.0713 0.2824 0.076 Uiso 1 1 calc R U . . .
C12 C 1.11138(17) 0.07753(12) 0.13908(15) 0.0464(5) Uani 1 1 d . . . . .
H12 H 1.1710 0.0881 0.1155 0.056 Uiso 1 1 calc R U . . .
C13 C 1.02059(17) 0.15518(12) 0.29900(14) 0.0428(5) Uani 1 1 d . . . . .
C14 C 0.8906(2) 0.24844(14) 0.32788(18) 0.0612(6) Uani 1 1 d . . . . .
H14 H 0.9462 0.2684 0.3807 0.073 Uiso 1 1 calc R U . . .
C15 C 0.7862(3) 0.2359(2) 0.3556(2) 0.0914(10) Uani 1 1 d . . . . .
H15A H 0.7323 0.2165 0.3034 0.137 Uiso 1 1 calc R U . . .
H15B H 0.7628 0.2858 0.3762 0.137 Uiso 1 1 calc R U . . .
H15C H 0.7969 0.1975 0.4050 0.137 Uiso 1 1 calc R U . . .
C16 C 0.8796(3) 0.30342(17) 0.2471(2) 0.0856(9) Uani 1 1 d . . . . .
H16A H 0.9475 0.3070 0.2305 0.128 Uiso 1 1 calc R U . . .
H16B H 0.8588 0.3557 0.2634 0.128 Uiso 1 1 calc R U . . .
H16C H 0.8256 0.2830 0.1956 0.128 Uiso 1 1 calc R U . . .
C17 C 0.89710(16) -0.02522(12) 0.24868(15) 0.0412(5) Uani 1 1 d . . . . .
C18 C 0.8981(3) -0.10066(17) 0.38447(19) 0.0741(8) Uani 1 1 d D . . . .
C19 C 1.0026(13) -0.1453(11) 0.4286(8) 0.115(5) Uani 0.5 1 d D U P A 1
H19A H 1.0360 -0.1631 0.3809 0.172 Uiso 0.5 1 calc R U P A 1
H19B H 0.9865 -0.1907 0.4624 0.172 Uiso 0.5 1 calc R U P A 1
H19C H 1.0508 -0.1100 0.4700 0.172 Uiso 0.5 1 calc R U P A 1
C20 C 0.8410(13) -0.0706(14) 0.4538(10) 0.134(5) Uani 0.5 1 d D U P A 1
H20A H 0.8930 -0.0516 0.5076 0.201 Uiso 0.5 1 calc R U P A 1
H20B H 0.7996 -0.1132 0.4713 0.201 Uiso 0.5 1 calc R U P A 1
H20C H 0.7937 -0.0275 0.4273 0.201 Uiso 0.5 1 calc R U P A 1
C19' C 0.9826(13) -0.1276(11) 0.4649(7) 0.115(5) Uani 0.5 1 d D U P A 2
H19D H 1.0397 -0.1530 0.4438 0.172 Uiso 0.5 1 calc R U P A 2
H19E H 0.9523 -0.1651 0.5005 0.172 Uiso 0.5 1 calc R U P A 2
H19F H 1.0109 -0.0823 0.5029 0.172 Uiso 0.5 1 calc R U P A 2
C20' C 0.8011(11) -0.0709(12) 0.4154(9) 0.116(4) Uani 0.5 1 d D U P A 2
H20D H 0.8190 -0.0219 0.4493 0.174 Uiso 0.5 1 calc R U P A 2
H20E H 0.7799 -0.1104 0.4544 0.174 Uiso 0.5 1 calc R U P A 2
H20F H 0.7426 -0.0616 0.3621 0.174 Uiso 0.5 1 calc R U P A 2
C21 C 0.65110(16) 0.04283(13) -0.00654(15) 0.0467(5) Uani 1 1 d . . . . .
C22 C 0.65058(19) -0.03632(15) 0.01527(18) 0.0608(6) Uani 1 1 d . . . . .
H22 H 0.6795 -0.0531 0.0759 0.073 Uiso 1 1 calc R U . . .
C23 C 0.6073(2) -0.09180(16) -0.0524(2) 0.0693(7) Uani 1 1 d . . . . .
H23 H 0.6070 -0.1457 -0.0365 0.083 Uiso 1 1 calc R U . . .
C24 C 0.5649(2) -0.06941(17) -0.1419(2) 0.0647(7) Uani 1 1 d . . . . .
C25 C 0.5646(2) 0.01085(19) -0.16284(19) 0.0721(8) Uani 1 1 d . . . . .
H25 H 0.5350 0.0272 -0.2235 0.087 Uiso 1 1 calc R U . . .
C26 C 0.6067(2) 0.06801(16) -0.09676(18) 0.0629(6) Uani 1 1 d . . . . .
H26 H 0.6054 0.1220 -0.1123 0.075 Uiso 1 1 calc R U . . .
C27 C 0.5175(2) -0.1303(2) -0.2153(2) 0.0953(11) Uani 1 1 d . . . . .
H27A H 0.5747 -0.1579 -0.2339 0.143 Uiso 1 1 calc R U . . .
H27B H 0.4725 -0.1036 -0.2679 0.143 Uiso 1 1 calc R U . . .
H27C H 0.4751 -0.1681 -0.1909 0.143 Uiso 1 1 calc R U . . .
H18 H 0.877(2) -0.1399(16) 0.3390(18) 0.109(11) Uiso 1 1 d D . . . .

loop_
_atom_site_aniso_label
_atom_site_aniso_U_11
_atom_site_aniso_U_22
_atom_site_aniso_U_33
_atom_site_aniso_U_23
_atom_site_aniso_U_13
_atom_site_aniso_U_12
S1 0.0385(3) 0.0501(3) 0.0480(4) -0.0087(2) 0.0115(2) 0.0045(2)
N1 0.0401(9) 0.0399(9) 0.0416(10) 0.0002(7) 0.0099(7) 0.0020(7)
N2 0.0356(9) 0.0380(9) 0.0368(9) 0.0014(7) 0.0087(7) -0.0048(7)
N3 0.0343(9) 0.0403(9) 0.0443(10) 0.0003(7) 0.0101(7) -0.0028(7)
O1 0.0533(9) 0.0551(9) 0.0689(11) -0.0082(8) 0.0088(8) 0.0180(7)
O2 0.0459(9) 0.0707(10) 0.0477(9) -0.0067(7) 0.0192(7) -0.0015(7)
O3 0.0555(9) 0.0470(8) 0.0472(9) -0.0026(7) 0.0142(7) -0.0162(7)
O4 0.0730(11) 0.0576(9) 0.0395(9) 0.0080(7) 0.0076(8) -0.0236(8)
O5 0.0513(9) 0.0528(9) 0.0770(12) -0.0126(8) 0.0073(8) -0.0151(8)
O6 0.0443(9) 0.0449(8) 0.0658(11) -0.0112(7) 0.0136(7) 0.0006(6)
C1 0.0493(12) 0.0343(10) 0.0432(12) 0.0006(9) 0.0115(10) -0.0004(9)
C2 0.0534(13) 0.0500(13) 0.0568(15) 0.0106(11) 0.0082(11) 0.0070(10)
C3 0.0809(19) 0.0549(14) 0.0613(16) 0.0230(12) 0.0102(14) 0.0067(13)
C4 0.095(2) 0.0607(15) 0.0551(16) 0.0124(12) 0.0330(14) -0.0027(14)
C5 0.0659(15) 0.0425(12) 0.0563(15) 0.0068(10) 0.0261(12) 0.0035(10)
C6 0.0504(12) 0.0336(10) 0.0448(12) 0.0021(9) 0.0156(10) 0.0021(9)
C7 0.0449(12) 0.0341(10) 0.0444(12) 0.0008(8) 0.0183(9) 0.0058(8)
C8 0.0394(11) 0.0350(10) 0.0398(12) -0.0030(8) 0.0108(9) 0.0001(8)
C9 0.0362(11) 0.0462(11) 0.0513(13) 0.0066(9) 0.0107(9) 0.0019(9)
C10 0.0524(14) 0.0655(16) 0.0689(17) 0.0152(12) 0.0151(12) 0.0161(12)
C11 0.0369(12) 0.0825(18) 0.0679(17) 0.0071(13) 0.0067(11) 0.0004(11)
C12 0.0406(12) 0.0452(12) 0.0593(15) 0.0028(10) 0.0234(11) 0.0032(9)
C13 0.0440(12) 0.0425(11) 0.0398(12) 0.0022(9) 0.0064(9) -0.0042(9)
C14 0.0640(16) 0.0493(13) 0.0679(17) -0.0187(12) 0.0115(13) 0.0043(11)
C15 0.082(2) 0.088(2) 0.115(3) -0.0220(18) 0.0455(19) 0.0183(17)
C16 0.101(2) 0.0551(16) 0.096(2) 0.0020(15) 0.0166(18) 0.0144(15)
C17 0.0415(11) 0.0402(11) 0.0445(13) 0.0001(9) 0.0154(10) -0.0029(9)
C18 0.105(2) 0.0689(17) 0.0468(16) 0.0108(13) 0.0149(15) -0.0418(16)
C19 0.132(6) 0.102(8) 0.100(9) 0.056(8) 0.007(7) -0.024(5)
C20 0.185(11) 0.135(5) 0.107(11) -0.021(9) 0.085(9) -0.076(9)
C19' 0.147(7) 0.112(8) 0.068(7) 0.048(7) -0.008(6) -0.051(6)
C20' 0.161(10) 0.128(5) 0.084(9) -0.042(8) 0.076(8) -0.085(8)
C21 0.0344(11) 0.0569(13) 0.0486(14) -0.0084(10) 0.0096(10) 0.0001(9)
C22 0.0527(14) 0.0649(15) 0.0619(16) -0.0075(12) 0.0085(12) -0.0092(12)
C23 0.0598(16) 0.0600(15) 0.090(2) -0.0205(14) 0.0212(15) -0.0123(12)
C24 0.0462(13) 0.0820(19) 0.0713(19) -0.0347(15) 0.0244(13) -0.0130(12)
C25 0.0597(16) 0.103(2) 0.0515(16) -0.0190(15) 0.0086(12) -0.0027(15)
C26 0.0573(15) 0.0681(16) 0.0602(17) -0.0106(13) 0.0082(12) 0.0002(12)
C27 0.0697(18) 0.125(3) 0.100(2) -0.068(2) 0.0371(17) -0.0328(18)

loop_
_atom_type_symbol
_atom_type_description
_atom_type_scat_dispersion_real
_atom_type_scat_dispersion_imag
_atom_type_scat_source
C C 0.0033 0.0016 'International Tables Vol C Tables 4.2.6.8 and 6.1.1.4'
H H 0.0000 0.0000 'International Tables Vol C Tables 4.2.6.8 and 6.1.1.4'
N N 0.0061 0.0033 'International Tables Vol C Tables 4.2.6.8 and 6.1.1.4'
O O 0.0106 0.0060 'International Tables Vol C Tables 4.2.6.8 and 6.1.1.4'
S S 0.1246 0.1234 'International Tables Vol C Tables 4.2.6.8 and 6.1.1.4'

loop_
_geom_angle_atom_site_label_1
_geom_angle_atom_site_label_2
_geom_angle_atom_site_label_3
_geom_angle
O2 S1 O1 120.27(10)
O2 S1 N1 105.78(9)
O1 S1 N1 106.24(9)
O2 S1 C21 108.45(10)
O1 S1 C21 108.51(10)
N1 S1 C21 106.84(9)
C1 N1 C8 106.05(15)
C1 N1 S1 120.99(13)
C8 N1 S1 120.01(13)
C17 N2 N3 118.97(16)
C17 N2 C8 120.49(16)
N3 N2 C8 116.33(14)
C13 N3 N2 116.73(15)
C13 N3 C9 119.82(16)
N2 N3 C9 111.14(15)
C17 O4 C18 116.76(17)
C13 O6 C14 117.74(17)
C2 C1 C6 120.86(19)
C2 C1 N1 129.02(19)
C6 C1 N1 110.03(17)
C1 C2 C3 117.4(2)
C1 C2 H2 121.3
C3 C2 H2 121.3
C4 C3 C2 122.0(2)
C4 C3 H3 119.0
C2 C3 H3 119.0
C3 C4 C5 120.5(2)
C3 C4 H4 119.8
C5 C4 H4 119.8
C6 C5 C4 118.8(2)
C6 C5 H5 120.6
C4 C5 H5 120.6
C5 C6 C1 120.3(2)
C5 C6 C7 131.7(2)
C1 C6 C7 107.67(17)
C12 C7 C6 130.27(19)
C12 C7 C8 122.01(19)
C6 C7 C8 106.16(17)
N2 C8 C7 113.36(16)
N2 C8 N1 117.47(15)
C7 C8 N1 101.35(15)
N2 C8 H8 108.1
C7 C8 H8 108.1
N1 C8 H8 108.1
N3 C9 C11 118.15(19)
N3 C9 C12 110.48(16)
C11 C9 C12 122.52(19)
N3 C9 C10 116.39(18)
C11 C9 C10 59.59(16)
C12 C9 C10 121.43(19)
C11 C10 C9 59.44(15)
C11 C10 H10A 117.8
C9 C10 H10A 117.8
C11 C10 H10B 117.8
C9 C10 H10B 117.8
H10A C10 H10B 115.0
C9 C11 C10 60.97(15)
C9 C11 H11A 117.7
C10 C11 H11A 117.7
C9 C11 H11B 117.7
C10 C11 H11B 117.7
H11A C11 H11B 114.8
C7 C12 C9 118.72(18)
C7 C12 H12 120.6
C9 C12 H12 120.6
O5 C13 O6 126.5(2)
O5 C13 N3 123.8(2)
O6 C13 N3 109.65(16)
O6 C14 C16 109.5(2)
O6 C14 C15 103.6(2)
C16 C14 C15 113.1(2)
O6 C14 H14 110.1
C16 C14 H14 110.1
C15 C14 H14 110.1
C14 C15 H15A 109.5
C14 C15 H15B 109.5
H15A C15 H15B 109.5
C14 C15 H15C 109.5
H15A C15 H15C 109.5
H15B C15 H15C 109.5
C14 C16 H16A 109.5
C14 C16 H16B 109.5
H16A C16 H16B 109.5
C14 C16 H16C 109.5
H16A C16 H16C 109.5
H16B C16 H16C 109.5
O3 C17 O4 125.41(18)
O3 C17 N2 123.41(19)
O4 C17 N2 111.18(17)
O4 C18 C19' 110.2(7)
O4 C18 C20 109.3(9)
O4 C18 C20' 106.1(9)
C19' C18 C20' 110.3(8)
O4 C18 C19 102.6(7)
C20 C18 C19 113.0(9)
O4 C18 H18 107(2)
C19' C18 H18 114(2)
C20 C18 H18 129(2)
C20' C18 H18 110(2)
C19 C18 H18 92(2)
C18 C19 H19A 109.5
C18 C19 H19B 109.5
H19A C19 H19B 109.5
C18 C19 H19C 109.5
H19A C19 H19C 109.5
H19B C19 H19C 109.5
C18 C20 H20A 109.5
C18 C20 H20B 109.5
H20A C20 H20B 109.5
C18 C20 H20C 109.5
H20A C20 H20C 109.5
H20B C20 H20C 109.5
C18 C19' H19D 109.5
C18 C19' H19E 109.5
H19D C19' H19E 109.5
C18 C19' H19F 109.5
H19D C19' H19F 109.5
H19E C19' H19F 109.5
C18 C20' H20D 109.5
C18 C20' H20E 109.5
H20D C20' H20E 109.5
C18 C20' H20F 109.5
H20D C20' H20F 109.5
H20E C20' H20F 109.5
C22 C21 C26 120.0(2)
C22 C21 S1 119.77(18)
C26 C21 S1 120.25(18)
C21 C22 C23 120.1(3)
C21 C22 H22 119.9
C23 C22 H22 119.9
C24 C23 C22 121.5(3)
C24 C23 H23 119.3
C22 C23 H23 119.3
C23 C24 C25 117.8(2)
C23 C24 C27 121.2(3)
C25 C24 C27 121.0(3)
C24 C25 C26 122.2(3)
C24 C25 H25 118.9
C26 C25 H25 118.9
C25 C26 C21 118.4(3)
C25 C26 H26 120.8
C21 C26 H26 120.8
C24 C27 H27A 109.5
C24 C27 H27B 109.5
H27A C27 H27B 109.5
C24 C27 H27C 109.5
H27A C27 H27C 109.5
H27B C27 H27C 109.5

loop_
_geom_bond_atom_site_label_1
_geom_bond_atom_site_label_2
_geom_bond_distance
S1 O2 1.4162(16)
S1 O1 1.4190(16)
S1 N1 1.6587(17)
S1 C21 1.753(2)
N1 C1 1.433(3)
N1 C8 1.513(2)
N2 C17 1.373(2)
N2 N3 1.397(2)
N2 C8 1.431(2)
N3 C13 1.390(3)
N3 C9 1.447(3)
O3 C17 1.202(2)
O4 C17 1.331(2)
O4 C18 1.461(3)
O5 C13 1.188(2)
O6 C13 1.333(2)
O6 C14 1.459(3)
C1 C2 1.376(3)
C1 C6 1.399(3)
C2 C3 1.381(4)
C2 H2 0.9300
C3 C4 1.368(4)
C3 H3 0.9300
C4 C5 1.374(3)
C4 H4 0.9300
C5 C6 1.374(3)
C5 H5 0.9300
C6 C7 1.453(3)
C7 C12 1.326(3)
C7 C8 1.502(3)
C8 H8 0.9800
C9 C11 1.478(3)
C9 C12 1.478(3)
C9 C10 1.500(3)
C10 C11 1.480(4)
C10 H10A 0.9700
C10 H10B 0.9700
C11 H11A 0.9700
C11 H11B 0.9700
C12 H12 0.9300
C14 C16 1.491(4)
C14 C15 1.503(4)
C14 H14 0.9800
C15 H15A 0.9600
C15 H15B 0.9600
C15 H15C 0.9600
C16 H16A 0.9600
C16 H16B 0.9600
C16 H16C 0.9600
C18 C19' 1.473(12)
C18 C20 1.488(13)
C18 C20' 1.507(13)
C18 C19 1.529(13)
C18 H18 0.932(18)
C19 H19A 0.9600
C19 H19B 0.9600
C19 H19C 0.9600
C20 H20A 0.9600
C20 H20B 0.9600
C20 H20C 0.9600
C19' H19D 0.9600
C19' H19E 0.9600
C19' H19F 0.9600
C20' H20D 0.9600
C20' H20E 0.9600
C20' H20F 0.9600
C21 C22 1.361(3)
C21 C26 1.389(3)
C22 C23 1.380(3)
C22 H22 0.9300
C23 C24 1.362(4)
C23 H23 0.9300
C24 C25 1.375(4)
C24 C27 1.506(3)
C25 C26 1.381(3)
C25 H25 0.9300
C26 H26 0.9300
C27 H27A 0.9600
C27 H27B 0.9600
C27 H27C 0.9600

loop_
_geom_hbond_atom_site_label_D
_geom_hbond_atom_site_label_H
_geom_hbond_atom_site_label_A
_geom_hbond_distance_DH
_geom_hbond_distance_HA
_geom_hbond_distance_DA
_geom_hbond_angle_DHA
_geom_hbond_site_symmetry_A
C22 H22 O3 0.93 2.38 3.206(3) 148.3 .
C2 H2 O5 0.93 2.54 3.276(3) 135.9 4_565
C2 H2 O1 0.93 2.39 2.984(3) 121.7 .
C22 H22 O3 0.93 2.38 3.206(3) 148.3 .
C2 H2 O5 0.93 2.54 3.276(3) 135.9 4_565
C2 H2 O1 0.93 2.39 2.984(3) 121.7 .
C22 H22 O3 0.93 2.38 3.206(3) 148.3 .
C2 H2 O5 0.93 2.54 3.276(3) 135.9 4_565
C2 H2 O1 0.93 2.39 2.984(3) 121.7 .
C22 H22 O3 0.93 2.38 3.206(3) 148.3 .
C2 H2 O5 0.93 2.54 3.276(3) 135.9 4_565
C2 H2 O1 0.93 2.39 2.984(3) 121.7 .
C2 H2 O1 0.93 2.39 2.984(3) 121.7 .
C2 H2 O5 0.93 2.54 3.276(3) 135.9 4_565
C22 H22 O3 0.93 2.38 3.206(3) 148.3 .

loop_
_geom_torsion_atom_site_label_1
_geom_torsion_atom_site_label_2
_geom_torsion_atom_site_label_3
_geom_torsion_atom_site_label_4
_geom_torsion
O2 S1 N1 C1 178.41(14)
O1 S1 N1 C1 -52.70(17)
C21 S1 N1 C1 63.00(17)
O2 S1 N1 C8 42.41(16)
O1 S1 N1 C8 171.30(14)
C21 S1 N1 C8 -73.00(16)
C17 N2 N3 C13 -116.63(19)
C8 N2 N3 C13 86.3(2)
C17 N2 N3 C9 101.02(19)
C8 N2 N3 C9 -56.0(2)
C8 N1 C1 C2 168.4(2)
S1 N1 C1 C2 27.1(3)
C8 N1 C1 C6 -15.2(2)
S1 N1 C1 C6 -156.46(14)
C6 C1 C2 C3 3.0(3)
N1 C1 C2 C3 179.1(2)
C1 C2 C3 C4 -2.2(4)
C2 C3 C4 C5 -0.3(4)
C3 C4 C5 C6 1.9(4)
C4 C5 C6 C1 -1.0(3)
C4 C5 C6 C7 -174.2(2)
C2 C1 C6 C5 -1.5(3)
N1 C1 C6 C5 -178.23(19)
C2 C1 C6 C7 173.18(19)
N1 C1 C6 C7 -3.6(2)
C5 C6 C7 C12 29.2(4)
C1 C6 C7 C12 -144.6(2)
C5 C6 C7 C8 -165.1(2)
C1 C6 C7 C8 21.1(2)
C17 N2 C8 C7 -135.78(17)
N3 N2 C8 C7 20.9(2)
C17 N2 C8 N1 106.4(2)
N3 N2 C8 N1 -96.87(19)
C12 C7 C8 N2 11.4(3)
C6 C7 C8 N2 -155.69(15)
C12 C7 C8 N1 138.24(19)
C6 C7 C8 N1 -28.88(19)
C1 N1 C8 N2 150.73(16)
S1 N1 C8 N2 -67.6(2)
C1 N1 C8 C7 26.67(19)
S1 N1 C8 C7 168.38(13)
C13 N3 C9 C11 65.0(3)
N2 N3 C9 C11 -154.00(18)
C13 N3 C9 C12 -83.3(2)
N2 N3 C9 C12 57.7(2)
C13 N3 C9 C10 132.9(2)
N2 N3 C9 C10 -86.0(2)
N3 C9 C10 C11 -108.6(2)
C12 C9 C10 C11 111.8(2)
N3 C9 C11 C10 105.7(2)
C12 C9 C11 C10 -110.0(2)
C6 C7 C12 C9 156.3(2)
C8 C7 C12 C9 -7.4(3)
N3 C9 C12 C7 -26.6(3)
C11 C9 C12 C7 -173.2(2)
C10 C9 C12 C7 115.1(2)
C14 O6 C13 O5 5.8(3)
C14 O6 C13 N3 -177.12(18)
N2 N3 C13 O5 -157.65(19)
C9 N3 C13 O5 -18.7(3)
N2 N3 C13 O6 25.2(2)
C9 N3 C13 O6 164.15(17)
C13 O6 C14 C16 77.3(3)
C13 O6 C14 C15 -161.8(2)
C18 O4 C17 O3 -1.6(3)
C18 O4 C17 N2 179.0(2)
N3 N2 C17 O3 -162.11(18)
C8 N2 C17 O3 -6.0(3)
N3 N2 C17 O4 17.4(2)
C8 N2 C17 O4 173.45(16)
C17 O4 C18 C19' 149.3(7)
C17 O4 C18 C20 -118.1(7)
C17 O4 C18 C20' -91.3(5)
C17 O4 C18 C19 121.7(6)
O2 S1 C21 C22 -22.5(2)
O1 S1 C21 C22 -154.71(18)
N1 S1 C21 C22 91.12(19)
O2 S1 C21 C26 156.90(17)
O1 S1 C21 C26 24.7(2)
N1 S1 C21 C26 -89.49(19)
C26 C21 C22 C23 0.8(3)
S1 C21 C22 C23 -179.77(18)
C21 C22 C23 C24 0.4(4)
C22 C23 C24 C25 -1.3(4)
C22 C23 C24 C27 -179.8(2)
C23 C24 C25 C26 0.9(4)
C27 C24 C25 C26 179.5(2)
C24 C25 C26 C21 0.3(4)
C22 C21 C26 C25 -1.1(3)
S1 C21 C26 C25 179.46(18)

loop_
_platon_squeeze_void_nr
_platon_squeeze_void_average_x
_platon_squeeze_void_average_y
_platon_squeeze_void_average_z
_platon_squeeze_void_volume
_platon_squeeze_void_count_electrons
_platon_squeeze_void_content
1 0.000 0.500 0.000 348 77 ' '
2 0.500 1.000 0.500 348 77 ' '
